data_7100838
loop_
_publ_author_name
'Zhiqiang Weng'
'Shihui Teo'
'Lip Lin Koh'
'T.S.A. Hor'

_publ_section_title
;
Isolation and Structural Elucidation of a Ni0-Al(CH3)3
Bimetallic Complex with an Agostic alpha-C-H in a Bridging Methyl
;
_journal_name_full 'Chemical Communications'
_journal_paper_doi 10.1039/b517824j
_journal_year 2006
_chemical_formula_sum 'C40 H35 Al F5 Fe N Ni1.5 P'
_chemical_formula_weight 826.55
_space_group_IT_number 2
_symmetry_cell_setting triclinic
_symmetry_space_group_name_Hall '-P 1'
_symmetry_space_group_name_H-M 'P -1'
_cell_angle_alpha 70.2860(10)
_cell_angle_beta 82.6990(10)
_cell_angle_gamma 80.6290(10)
_cell_formula_units_Z 2
_cell_length_a 9.2968(6)
_cell_length_b 13.3990(9)
_cell_length_c 15.3641(11)
_cell_measurement_temperature 223(2)
_cell_volume 1772.3(2)
_diffrn_ambient_temperature 223(2)
_exptl_crystal_density_diffrn 1.549
_cod_depositor_comments
;
The following automatic conversions were performed:
'_symmetry_cell_setting' value 'Triclinic' changed to 'triclinic'
according to '/home/saulius/struct/CIF-dictionaries/cif_core.dic'
dictionary named 'cif_core.dic' version 2.4.1 from 2010-06-29.

Automatic conversion script
Id: cif_fix_enum 1527 2010-12-29 10:47:43Z saulius 
;
_cod_original_formula_sum 'C40 H35 Al F5 Fe N Ni1.50 P'
_cod_database_code 7100838

loop_
_symmetry_equiv_pos_as_xyz
'x, y, z'
'-x, -y, -z'

loop_
_atom_site_label
_atom_site_type_symbol
_atom_site_fract_x
_atom_site_fract_y
_atom_site_fract_z
_atom_site_U_iso_or_equiv
_atom_site_adp_type
_atom_site_occupancy
_atom_site_symmetry_multiplicity
_atom_site_calc_flag
_atom_site_refinement_flags
_atom_site_disorder_assembly
_atom_site_disorder_group
Fe1 Fe -0.04552(7) 0.81863(5) 0.23317(4) 0.02903(18) Uani 1 1 d . . .
Ni1 Ni 0.27005(6) 0.88025(4) 0.34217(4) 0.02783(17) Uani 1 1 d . . .
Al1 Al 0.33749(15) 1.03933(11) 0.37149(9) 0.0338(3) Uani 1 1 d . . .
P1 P 0.18517(12) 0.72971(9) 0.40352(8) 0.0281(3) Uani 1 1 d . . .
N1 N 0.2267(4) 1.0319(3) 0.2709(2) 0.0287(8) Uani 1 1 d . . .
F1 F 0.0421(3) 1.1902(2) 0.15434(19) 0.0437(7) Uani 1 1 d . . .
F2 F 0.1162(4) 1.2872(2) -0.0235(2) 0.0564(8) Uani 1 1 d . . .
F3 F 0.3864(4) 1.2323(3) -0.1011(2) 0.0657(10) Uani 1 1 d . . .
F4 F 0.5785(4) 1.0815(3) 0.0062(2) 0.0594(9) Uani 1 1 d . . .
F5 F 0.5023(3) 0.9784(3) 0.1839(2) 0.0503(7) Uani 1 1 d . . .
C1 C 0.0307(5) 0.7114(3) 0.3516(3) 0.0292(9) Uani 1 1 d . . .
C2 C -0.1190(5) 0.7502(4) 0.3656(3) 0.0367(10) Uani 1 1 d . . .
H2 H -0.1599 0.7886 0.4100 0.044 Uiso 1 1 calc R . .
C3 C -0.2003(5) 0.7241(4) 0.3061(3) 0.0410(11) Uani 1 1 d . . .
H3 H -0.3072 0.7421 0.3011 0.049 Uiso 1 1 calc R . .
C4 C -0.1041(5) 0.6704(4) 0.2552(4) 0.0395(11) Uani 1 1 d . . .
H4 H -0.1303 0.6441 0.2071 0.047 Uiso 1 1 calc R . .
C5 C 0.0387(5) 0.6620(4) 0.2823(3) 0.0354(10) Uani 1 1 d . . .
H5 H 0.1291 0.6280 0.2566 0.043 Uiso 1 1 calc R . .
C6 C 0.0382(5) 0.9554(3) 0.2159(3) 0.0303(9) Uani 1 1 d . . .
C7 C -0.1138(5) 0.9781(4) 0.1994(4) 0.0434(12) Uani 1 1 d . . .
H7 H -0.1920 1.0129 0.2335 0.052 Uiso 1 1 calc R . .
C8 C -0.1318(7) 0.9418(4) 0.1257(4) 0.0520(15) Uani 1 1 d . . .
H8 H -0.2258 0.9458 0.1001 0.062 Uiso 1 1 calc R . .
C9 C 0.0038(7) 0.8974(4) 0.0960(3) 0.0495(14) Uani 1 1 d . . .
H9 H 0.0220 0.8648 0.0459 0.059 Uiso 1 1 calc R . .
C10 C 0.1108(5) 0.9039(4) 0.1514(3) 0.0368(10) Uani 1 1 d . . .
H10 H 0.2165 0.8783 0.1459 0.044 Uiso 1 1 calc R . .
C11 C 0.1025(5) 0.9736(3) 0.2910(3) 0.0285(9) Uani 1 1 d D . .
H11A H 0.023(4) 0.988(4) 0.334(3) 0.035(13) Uiso 1 1 d D . .
C12 C 0.4606(7) 1.1535(5) 0.3146(4) 0.0557(15) Uani 1 1 d . . .
H12A H 0.3994 1.2220 0.2966 0.084 Uiso 1 1 calc R . .
H12B H 0.5167 1.1423 0.2602 0.084 Uiso 1 1 calc R . .
H12C H 0.5268 1.1528 0.3588 0.084 Uiso 1 1 calc R . .
C13 C 0.2023(6) 1.0535(4) 0.4766(3) 0.0452(12) Uani 1 1 d . . .
H13A H 0.2568 1.0393 0.5302 0.068 Uiso 1 1 calc R . .
H13B H 0.1324 1.0027 0.4907 0.068 Uiso 1 1 calc R . .
H13C H 0.1507 1.1255 0.4608 0.068 Uiso 1 1 calc R . .
C14 C 0.4688(5) 0.8928(4) 0.3965(4) 0.0383(11) Uani 1 1 d D . .
H14A H 0.557(3) 0.922(3) 0.367(3) 0.028(12) Uiso 1 1 d D . .
H14B H 0.485(6) 0.863(4) 0.4615(11) 0.045(15) Uiso 1 1 d D . .
H14C H 0.470(6) 0.828(2) 0.382(4) 0.052(16) Uiso 1 1 d D . .
C1A C 0.3124(5) 0.6136(4) 0.3964(3) 0.0312(9) Uani 1 1 d . . .
C2A C 0.4174(5) 0.6287(4) 0.3221(3) 0.0413(11) Uani 1 1 d . . .
H2A H 0.4263 0.6978 0.2806 0.050 Uiso 1 1 calc R . .
C3A C 0.5094(6) 0.5411(5) 0.3092(4) 0.0555(15) Uani 1 1 d . . .
H3A H 0.5798 0.5515 0.2584 0.067 Uiso 1 1 calc R . .
C4A C 0.4994(6) 0.4410(5) 0.3687(4) 0.0560(15) Uani 1 1 d . . .
H4A H 0.5621 0.3825 0.3590 0.067 Uiso 1 1 calc R . .
C5A C 0.3967(6) 0.4252(4) 0.4435(4) 0.0514(14) Uani 1 1 d . . .
H5A H 0.3896 0.3557 0.4846 0.062 Uiso 1 1 calc R . .
C6A C 0.3032(5) 0.5114(4) 0.4586(4) 0.0398(11) Uani 1 1 d . . .
H6A H 0.2346 0.5005 0.5104 0.048 Uiso 1 1 calc R . .
C1B C 0.1183(5) 0.7022(4) 0.5248(3) 0.0319(9) Uani 1 1 d . . .
C2B C 0.1709(6) 0.7556(4) 0.5749(3) 0.0406(11) Uani 1 1 d . . .
H2B H 0.2419 0.8016 0.5465 0.049 Uiso 1 1 calc R . .
C3B C 0.1199(8) 0.7416(5) 0.6663(4) 0.0621(17) Uani 1 1 d . . .
H3B H 0.1562 0.7776 0.7001 0.075 Uiso 1 1 calc R . .
C4B C 0.0158(8) 0.6749(5) 0.7070(4) 0.070(2) Uani 1 1 d . . .
H4B H -0.0186 0.6645 0.7692 0.084 Uiso 1 1 calc R . .
C5B C -0.0391(7) 0.6224(5) 0.6571(4) 0.0570(16) Uani 1 1 d . . .
H5B H -0.1120 0.5779 0.6848 0.068 Uiso 1 1 calc R . .
C6B C 0.0135(6) 0.6357(4) 0.5674(3) 0.0443(12) Uani 1 1 d . . .
H6B H -0.0224 0.5989 0.5341 0.053 Uiso 1 1 calc R . .
C1F C 0.1748(5) 1.1609(4) 0.1196(3) 0.0337(10) Uani 1 1 d . . .
C2F C 0.2135(6) 1.2112(4) 0.0275(3) 0.0416(12) Uani 1 1 d . . .
C3F C 0.3492(6) 1.1849(4) -0.0105(3) 0.0440(12) Uani 1 1 d . . .
C4F C 0.4452(6) 1.1086(4) 0.0437(3) 0.0420(12) Uani 1 1 d . . .
C5F C 0.4052(5) 1.0566(4) 0.1353(3) 0.0361(10) Uani 1 1 d . . .
C6F C 0.2693(5) 1.0811(3) 0.1768(3) 0.0302(9) Uani 1 1 d . . .
C1S C 0.2842(10) 0.5049(7) 0.1150(5) 0.085(2) Uani 1 1 d D . .
C2S C 0.3139(12) 0.6129(7) 0.0785(5) 0.094(3) Uani 1 1 d D . .
C3S C 0.6447(9) 0.3614(7) 0.1247(6) 0.091(3) Uani 1 1 d D . .
C4S C 0.7286(11) 0.4487(8) 0.0896(7) 0.103(3) Uani 1 1 d D . .
C1X C 0.3290(15) 0.4333(12) 0.0620(8) 0.070(4) Uani 0.50 1 d P . .
C2X C 0.1698(15) 0.4759(12) 0.0868(10) 0.071(4) Uani 0.50 1 d P . .
C3X C 0.2647(14) 0.7036(11) 0.0139(11) 0.069(4) Uani 0.50 1 d P . .
C4X C 0.4364(16) 0.6327(10) 0.0214(8) 0.063(3) Uani 0.50 1 d P . .
C5X C 0.5412(14) 0.3497(10) 0.0691(8) 0.056(3) Uani 0.50 1 d PD . .
C6X C 0.6862(14) 0.2749(10) 0.0887(9) 0.061(3) Uani 0.50 1 d P . .
C7X C 0.8541(14) 0.4675(12) 0.0246(11) 0.070(4) Uani 0.50 1 d P . .
C8X C 0.6721(15) 0.5366(13) 0.0330(9) 0.074(4) Uani 0.50 1 d PD . .
Ni2 Ni 0.4674(2) 0.5124(3) 0.0024(2) 0.0543(6) Uani 0.50 1 d P . .

loop_
_atom_site_aniso_label
_atom_site_aniso_U_11
_atom_site_aniso_U_22
_atom_site_aniso_U_33
_atom_site_aniso_U_23
_atom_site_aniso_U_13
_atom_site_aniso_U_12
Fe1 0.0267(3) 0.0317(3) 0.0304(3) -0.0104(3) -0.0052(2) -0.0057(3)
Ni1 0.0261(3) 0.0294(3) 0.0291(3) -0.0097(2) -0.0036(2) -0.0050(2)
Al1 0.0366(7) 0.0370(8) 0.0321(7) -0.0136(6) -0.0055(6) -0.0096(6)
P1 0.0270(6) 0.0294(6) 0.0273(5) -0.0082(4) -0.0030(4) -0.0031(4)
N1 0.0338(19) 0.0295(19) 0.0255(18) -0.0104(15) -0.0029(15) -0.0078(15)
F1 0.0474(17) 0.0382(15) 0.0429(16) -0.0138(13) -0.0080(13) 0.0067(12)
F2 0.081(2) 0.0470(18) 0.0353(16) -0.0033(13) -0.0196(15) -0.0025(16)
F3 0.090(3) 0.077(2) 0.0289(16) -0.0098(16) 0.0044(16) -0.033(2)
F4 0.0509(19) 0.085(2) 0.0468(18) -0.0274(18) 0.0130(15) -0.0197(17)
F5 0.0378(16) 0.0586(19) 0.0472(17) -0.0128(15) 0.0007(13) 0.0022(14)
C1 0.029(2) 0.028(2) 0.030(2) -0.0070(17) -0.0044(17) -0.0054(17)
C2 0.031(2) 0.043(3) 0.035(2) -0.011(2) 0.0030(19) -0.009(2)
C3 0.027(2) 0.050(3) 0.042(3) -0.008(2) -0.002(2) -0.012(2)
C4 0.044(3) 0.036(3) 0.045(3) -0.014(2) -0.014(2) -0.012(2)
C5 0.035(2) 0.030(2) 0.043(3) -0.013(2) -0.006(2) -0.0040(19)
C6 0.029(2) 0.029(2) 0.033(2) -0.0055(18) -0.0082(18) -0.0083(17)
C7 0.034(3) 0.032(3) 0.060(3) -0.006(2) -0.014(2) -0.004(2)
C8 0.060(4) 0.043(3) 0.052(3) -0.002(2) -0.035(3) -0.013(3)
C9 0.072(4) 0.053(3) 0.030(3) -0.008(2) -0.009(2) -0.031(3)
C10 0.041(3) 0.042(3) 0.031(2) -0.014(2) 0.0029(19) -0.018(2)
C11 0.029(2) 0.030(2) 0.028(2) -0.0112(18) 0.0005(17) -0.0063(17)
C12 0.063(4) 0.058(4) 0.055(3) -0.018(3) -0.006(3) -0.032(3)
C13 0.054(3) 0.050(3) 0.039(3) -0.024(2) -0.006(2) -0.002(2)
C14 0.031(2) 0.047(3) 0.039(3) -0.015(2) -0.006(2) -0.005(2)
C1A 0.028(2) 0.034(2) 0.035(2) -0.0152(19) -0.0084(18) -0.0007(18)
C2A 0.041(3) 0.044(3) 0.039(3) -0.015(2) -0.001(2) -0.003(2)
C3A 0.042(3) 0.078(4) 0.047(3) -0.030(3) 0.000(2) 0.007(3)
C4A 0.049(3) 0.060(4) 0.067(4) -0.036(3) -0.018(3) 0.014(3)
C5A 0.057(3) 0.034(3) 0.061(4) -0.014(3) -0.017(3) 0.006(2)
C6A 0.037(3) 0.039(3) 0.042(3) -0.010(2) -0.007(2) -0.002(2)
C1B 0.034(2) 0.031(2) 0.029(2) -0.0095(18) -0.0027(18) -0.0006(18)
C2B 0.048(3) 0.041(3) 0.033(2) -0.014(2) 0.001(2) -0.006(2)
C3B 0.087(5) 0.068(4) 0.043(3) -0.032(3) 0.009(3) -0.020(3)
C4B 0.108(6) 0.063(4) 0.039(3) -0.022(3) 0.021(3) -0.018(4)
C5B 0.079(4) 0.047(3) 0.044(3) -0.015(3) 0.018(3) -0.024(3)
C6B 0.056(3) 0.040(3) 0.036(3) -0.012(2) 0.003(2) -0.011(2)
C1F 0.043(3) 0.031(2) 0.030(2) -0.0142(19) -0.0043(19) -0.0063(19)
C2F 0.061(3) 0.035(3) 0.032(2) -0.009(2) -0.016(2) -0.010(2)
C3F 0.061(3) 0.051(3) 0.024(2) -0.013(2) 0.002(2) -0.022(3)
C4F 0.044(3) 0.054(3) 0.034(3) -0.021(2) 0.009(2) -0.021(2)
C5F 0.035(2) 0.042(3) 0.035(2) -0.015(2) -0.0024(19) -0.010(2)
C6F 0.037(2) 0.030(2) 0.028(2) -0.0122(18) -0.0009(18) -0.0106(18)
C1S 0.100(6) 0.102(6) 0.058(4) -0.035(4) 0.005(4) -0.019(5)
C2S 0.157(9) 0.074(5) 0.059(4) -0.032(4) 0.011(5) -0.035(6)
C3S 0.084(5) 0.119(7) 0.086(6) -0.040(5) -0.003(4) -0.043(5)
C4S 0.110(7) 0.123(8) 0.098(7) -0.049(6) 0.018(6) -0.073(6)
C1X 0.066(8) 0.096(11) 0.054(8) -0.018(7) 0.002(6) -0.042(8)
C2X 0.057(8) 0.083(10) 0.071(9) -0.022(8) 0.008(7) -0.024(7)
C3X 0.056(8) 0.065(8) 0.104(11) -0.053(9) -0.010(7) 0.005(6)
C4X 0.078(9) 0.057(8) 0.055(7) -0.023(6) 0.006(7) -0.008(6)
C5X 0.061(7) 0.054(7) 0.052(7) -0.007(6) -0.014(6) -0.015(6)
C6X 0.061(8) 0.055(7) 0.066(8) -0.018(6) -0.007(6) -0.008(6)
C7X 0.051(7) 0.076(9) 0.095(11) -0.044(8) 0.001(7) -0.010(6)
C8X 0.055(8) 0.083(11) 0.073(10) -0.004(8) -0.006(7) -0.023(7)
Ni2 0.0599(19) 0.0602(16) 0.0455(8) -0.0170(9) -0.0026(16) -0.0164(15)

loop_
_geom_bond_atom_site_label_1
_geom_bond_atom_site_label_2
_geom_bond_distance
_geom_bond_site_symmetry_2
_geom_bond_publ_flag
Fe1 C2 2.010(5) . ?
Fe1 C10 2.026(5) . ?
Fe1 C1 2.028(4) . ?
Fe1 C6 2.029(4) . ?
Fe1 C7 2.032(5) . ?
Fe1 C5 2.033(5) . ?
Fe1 C3 2.039(5) . ?
Fe1 C8 2.040(5) . ?
Fe1 C9 2.044(5) . ?
Fe1 C4 2.051(5) . ?
Ni1 C11 1.903(4) . ?
Ni1 N1 1.958(4) . ?
Ni1 P1 2.1510(13) . ?
Ni1 C14 2.174(5) . ?
Ni1 Al1 2.5087(15) . ?
Al1 C12 1.956(5) . ?
Al1 C13 1.959(5) . ?
Al1 N1 2.000(4) . ?
Al1 C14 2.079(5) . ?
P1 C1 1.815(4) . ?
P1 C1B 1.820(5) . ?
P1 C1A 1.821(4) . ?
N1 C6F 1.407(5) . ?
N1 C11 1.441(5) . ?
F1 C1F 1.333(5) . ?
F2 C2F 1.346(6) . ?
F3 C3F 1.345(5) . ?
F4 C4F 1.347(6) . ?
F5 C5F 1.344(6) . ?
C1 C2 1.421(6) . ?
C1 C5 1.421(6) . ?
C2 C3 1.416(7) . ?
C3 C4 1.387(7) . ?
C4 C5 1.417(6) . ?
C6 C10 1.432(6) . ?
C6 C7 1.432(6) . ?
C6 C11 1.470(6) . ?
C7 C8 1.412(8) . ?
C8 C9 1.395(9) . ?
C9 C10 1.419(7) . ?
C1A C2A 1.386(7) . ?
C1A C6A 1.389(7) . ?
C2A C3A 1.391(7) . ?
C3A C4A 1.355(9) . ?
C4A C5A 1.378(8) . ?
C5A C6A 1.396(7) . ?
C1B C6B 1.378(7) . ?
C1B C2B 1.387(7) . ?
C2B C3B 1.384(7) . ?
C3B C4B 1.370(9) . ?
C4B C5B 1.387(9) . ?
C5B C6B 1.364(7) . ?
C1F C2F 1.376(7) . ?
C1F C6F 1.394(6) . ?
C2F C3F 1.365(8) . ?
C3F C4F 1.362(8) . ?
C4F C5F 1.376(7) . ?
C5F C6F 1.383(6) . ?
C1S C2X 1.355(16) . ?
C1S C2S 1.425(10) . ?
C1S C1X 1.437(16) . ?
C1S Ni2 2.257(8) . ?
C2S C3X 1.338(17) . ?
C2S C4X 1.350(15) . ?
C2S Ni2 2.287(9) . ?
C3S C5X 1.425(14) . ?
C3S C4S 1.425(10) . ?
C3S C6X 1.426(15) . ?
C3S Ni2 2.340(10) 2_665 ?
C4S C8X 1.282(16) . ?
C4S C7X 1.432(16) . ?
C4S Ni2 2.332(11) 2_665 ?
C1X C8X 1.378(14) 2_665 ?
C1X C2X 1.55(2) . ?
C1X Ni2 1.764(13) . ?
C1X Ni2 2.140(13) 2_665 ?
C2X C7X 1.65(2) 2_665 ?
C3X C6X 1.53(2) 2_665 ?
C3X C4X 1.716(19) . ?
C4X C5X 1.324(13) 2_665 ?
C4X Ni2 1.705(13) . ?
C4X Ni2 2.131(13) 2_665 ?
C5X C4X 1.324(13) 2_665 ?
C5X C6X 1.541(18) . ?
C5X Ni2 1.798(12) 2_665 ?
C5X Ni2 2.112(12) . ?
C6X C3X 1.53(2) 2_665 ?
C7X C2X 1.65(2) 2_665 ?
C7X C8X 1.80(2) . ?
C8X C1X 1.378(14) 2_665 ?
C8X Ni2 1.762(14) 2_665 ?
C8X Ni2 2.116(14) . ?
Ni2 Ni2 0.650(3) 2_665 ?
Ni2 C8X 1.762(14) 2_665 ?
Ni2 C5X 1.798(12) 2_665 ?
Ni2 C4X 2.131(13) 2_665 ?
Ni2 C1X 2.140(13) 2_665 ?
Ni2 C4S 2.332(11) 2_665 ?
